data_4341499
loop_
_publ_author_name
'Li, Gang'
'Estes, Deven P.'
'Norton, Jack R.'
'Ruccolo, Serge'
'Sattler, Aaron'
'Sattler, Wesley'

_publ_section_title
;
 Dihydrogen activation by cobaloximes with various axial ligands.
;
_journal_issue 19
_journal_name_full 'Inorganic chemistry'
_journal_page_first 10743
_journal_page_last 10747
_journal_paper_doi 10.1021/ic501975r
_journal_volume 53
_journal_year 2014
_chemical_formula_sum 'C12 H18 B2 Co F4 N6 O4'
_chemical_formula_weight 466.87
_chemical_name_systematic
; 
 ? 
;
_space_group_IT_number 14
_symmetry_cell_setting monoclinic
_symmetry_space_group_name_Hall '-P 2ybc'
_symmetry_space_group_name_H-M 'P 1 21/c 1'
_atom_sites_solution_hydrogens geom
_atom_sites_solution_primary direct
_atom_sites_solution_secondary difmap
_audit_creation_method SHELXL-97
_cell_angle_alpha 90.00
_cell_angle_beta 114.822(3)
_cell_angle_gamma 90.00
_cell_formula_units_Z 2
_cell_length_a 8.5877(19)
_cell_length_b 11.747(3)
_cell_length_c 9.730(2)
_cell_measurement_reflns_used 9126
_cell_measurement_temperature 150(2)
_cell_measurement_theta_max 32.35
_cell_measurement_theta_min 2.61
_cell_volume 890.9(4)
_computing_cell_refinement 'Bruker SAINT'
_computing_data_collection 'Bruker APEX2'
_computing_data_reduction 'Bruker SAINT'
_computing_molecular_graphics 'Bruker SHELXTL'
_computing_publication_material 'Bruker SHELXTL'
_computing_structure_refinement 'SHELXL-97 (Sheldrick, 2008)'
_computing_structure_solution 'SHELXS-97 (Sheldrick, 2008)'
_diffrn_ambient_temperature 150(2)
_diffrn_measured_fraction_theta_full 0.999
_diffrn_measured_fraction_theta_max 0.999
_diffrn_measurement_device_type 'Bruker APEX-II CCD'
_diffrn_measurement_method '\f and \w scans'
_diffrn_radiation_monochromator graphite
_diffrn_radiation_source 'fine-focus sealed tube'
_diffrn_radiation_type MoK\a
_diffrn_radiation_wavelength 0.71073
_diffrn_reflns_av_R_equivalents 0.0245
_diffrn_reflns_av_sigmaI/netI 0.0180
_diffrn_reflns_limit_h_max 12
_diffrn_reflns_limit_h_min -12
_diffrn_reflns_limit_k_max 17
_diffrn_reflns_limit_k_min -17
_diffrn_reflns_limit_l_max 14
_diffrn_reflns_limit_l_min -14
_diffrn_reflns_number 14370
_diffrn_reflns_theta_full 31.00
_diffrn_reflns_theta_max 31.00
_diffrn_reflns_theta_min 2.61
_exptl_absorpt_coefficient_mu 1.039
_exptl_absorpt_correction_T_max 0.8598
_exptl_absorpt_correction_T_min 0.8598
_exptl_absorpt_correction_type empirical
_exptl_absorpt_process_details sadabs
_exptl_crystal_colour ORANGE
_exptl_crystal_density_diffrn 1.740
_exptl_crystal_density_method 'not measured'
_exptl_crystal_description BLOCK
_exptl_crystal_F_000 474
_exptl_crystal_size_max 0.15
_exptl_crystal_size_mid 0.15
_exptl_crystal_size_min 0.15
_refine_diff_density_max 0.490
_refine_diff_density_min -0.293
_refine_diff_density_rms 0.063
_refine_ls_extinction_method none
_refine_ls_goodness_of_fit_ref 1.041
_refine_ls_hydrogen_treatment constr
_refine_ls_matrix_type full
_refine_ls_number_parameters 136
_refine_ls_number_reflns 2830
_refine_ls_number_restraints 0
_refine_ls_restrained_S_all 1.041
_refine_ls_R_factor_all 0.0326
_refine_ls_R_factor_gt 0.0269
_refine_ls_shift/su_max 0.000
_refine_ls_shift/su_mean 0.000
_refine_ls_structure_factor_coef Fsqd
_refine_ls_weighting_details 'calc w=1/[\s^2^(Fo^2^)+(0.0382P)^2^+0.3748P] where P=(Fo^2^+2Fc^2^)/3'
_refine_ls_weighting_scheme calc
_refine_ls_wR_factor_gt 0.0701
_refine_ls_wR_factor_ref 0.0735
_reflns_number_gt 2459
_reflns_number_total 2830
_reflns_threshold_expression >2sigma(I)
_cod_data_source_file ic501975r_si_002.cif
_cod_data_source_block devs10
_cod_depositor_comments
;
The following automatic conversions were performed:

'_symmetry_cell_setting' value 'Monoclinic' changed to 'monoclinic'
according to
/usr/data/users/saulius/crontab/automatic-downloads/current/ACS/lib/dictionaries/cif_core.dic
dictionary named 'cif_core.dic' version 2.4.2 from
2011-04-26.

'_exptl_absorpt_correction_type' value 'EMPIRICAL'
changed to 'empirical' according to
/usr/data/users/saulius/crontab/automatic-downloads/current/ACS/lib/dictionaries/cif_core.dic
dictionary named 'cif_core.dic' version 2.4.2 from 2011-04-26.

Automatic conversion script
Id: cif_fix_values 2827 2014-09-09 07:05:25Z andrius 
;
_cod_original_cell_volume 890.9(3)
_cod_original_sg_symbol_H-M P2(1)/c
_cod_database_code 4341499

loop_
_symmetry_equiv_pos_as_xyz
'x, y, z'
'-x, y+1/2, -z+1/2'
'-x, -y, -z'
'x, -y-1/2, z-1/2'

loop_
_atom_site_label
_atom_site_type_symbol
_atom_site_fract_x
_atom_site_fract_y
_atom_site_fract_z
_atom_site_U_iso_or_equiv
_atom_site_adp_type
_atom_site_occupancy
_atom_site_symmetry_multiplicity
_atom_site_calc_flag
_atom_site_refinement_flags
Co Co 0.0000 0.0000 0.0000 0.01409(7) Uani 1 2 d S
F1 F -0.32121(11) 0.17077(7) -0.43676(9) 0.02556(17) Uani 1 1 d .
F2 F -0.38746(10) 0.12978(7) -0.23705(10) 0.02552(17) Uani 1 1 d .
O1 O -0.11279(11) 0.19323(8) -0.19984(10) 0.01863(17) Uani 1 1 d .
O2 O 0.23185(13) -0.00136(7) 0.31658(10) 0.01915(18) Uani 1 1 d .
N1 N -0.02125(13) 0.15415(8) -0.05609(12) 0.01524(18) Uani 1 1 d .
N2 N 0.15393(13) 0.06061(9) 0.18630(11) 0.01564(19) Uani 1 1 d .
N3 N -0.20336(15) 0.02247(9) 0.08803(13) 0.0209(2) Uani 1 1 d .
C1 C 0.06917(18) 0.35207(10) 0.02760(16) 0.0214(2) Uani 1 1 d .
H1A H 0.0070 0.3709 -0.0800 0.032 Uiso 1 1 calc R
H1B H 0.1876 0.3795 0.0645 0.032 Uiso 1 1 calc R
H1C H 0.0127 0.3885 0.0851 0.032 Uiso 1 1 calc R
C2 C 0.06947(15) 0.22633(10) 0.04752(13) 0.0159(2) Uani 1 1 d .
C3 C 0.17500(15) 0.17014(10) 0.19321(14) 0.0160(2) Uani 1 1 d .
C4 C 0.29358(16) 0.23488(11) 0.32733(14) 0.0198(2) Uani 1 1 d .
H4A H 0.3500 0.1825 0.4123 0.030 Uiso 1 1 calc R
H4B H 0.2286 0.2919 0.3552 0.030 Uiso 1 1 calc R
H4C H 0.3804 0.2730 0.3031 0.030 Uiso 1 1 calc R
C5 C -0.29203(16) 0.05468(10) 0.13977(14) 0.0189(2) Uani 1 1 d .
C6 C -0.40689(18) 0.09405(12) 0.20546(18) 0.0263(3) Uani 1 1 d .
H6A H -0.4820 0.1538 0.1413 0.039 Uiso 1 1 calc R
H6B H -0.3391 0.1246 0.3070 0.039 Uiso 1 1 calc R
H6C H -0.4767 0.0302 0.2123 0.039 Uiso 1 1 calc R
B B -0.26527(18) 0.12304(12) -0.29506(16) 0.0188(2) Uani 1 1 d .

loop_
_atom_site_aniso_label
_atom_site_aniso_U_11
_atom_site_aniso_U_22
_atom_site_aniso_U_33
_atom_site_aniso_U_23
_atom_site_aniso_U_13
_atom_site_aniso_U_12
Co 0.01604(11) 0.01060(11) 0.01480(11) -0.00033(7) 0.00567(8) -0.00040(7)
F1 0.0288(4) 0.0220(4) 0.0197(4) 0.0048(3) 0.0041(3) 0.0031(3)
F2 0.0230(4) 0.0212(4) 0.0368(4) -0.0004(3) 0.0168(3) 0.0010(3)
O1 0.0210(4) 0.0162(4) 0.0163(4) 0.0035(3) 0.0055(3) 0.0000(3)
O2 0.0231(4) 0.0157(4) 0.0152(4) 0.0010(3) 0.0046(3) 0.0033(3)
N1 0.0163(4) 0.0139(4) 0.0162(4) 0.0016(3) 0.0074(4) 0.0012(3)
N2 0.0159(4) 0.0150(4) 0.0163(4) 0.0004(3) 0.0071(4) 0.0014(3)
N3 0.0223(5) 0.0183(5) 0.0233(5) -0.0006(4) 0.0108(4) -0.0006(4)
C1 0.0273(6) 0.0127(5) 0.0262(6) -0.0006(4) 0.0131(5) -0.0019(4)
C2 0.0169(5) 0.0134(5) 0.0198(5) -0.0004(4) 0.0100(4) -0.0003(4)
C3 0.0158(5) 0.0156(5) 0.0183(5) -0.0019(4) 0.0087(4) -0.0007(4)
C4 0.0188(5) 0.0185(5) 0.0217(6) -0.0053(4) 0.0081(4) -0.0033(4)
C5 0.0198(5) 0.0161(5) 0.0205(5) -0.0003(4) 0.0082(4) -0.0022(4)
C6 0.0266(6) 0.0234(6) 0.0363(7) -0.0054(5) 0.0205(6) -0.0031(5)
B 0.0186(6) 0.0170(6) 0.0193(6) 0.0011(5) 0.0066(5) 0.0017(5)

loop_
_atom_type_symbol
_atom_type_description
_atom_type_scat_dispersion_real
_atom_type_scat_dispersion_imag
_atom_type_scat_source
C C 0.0033 0.0016 'International Tables Vol C Tables 4.2.6.8 and 6.1.1.4'
H H 0.0000 0.0000 'International Tables Vol C Tables 4.2.6.8 and 6.1.1.4'
B B 0.0013 0.0007 'International Tables Vol C Tables 4.2.6.8 and 6.1.1.4'
N N 0.0061 0.0033 'International Tables Vol C Tables 4.2.6.8 and 6.1.1.4'
Co Co 0.3494 0.9721 'International Tables Vol C Tables 4.2.6.8 and 6.1.1.4'
F F 0.0171 0.0103 'International Tables Vol C Tables 4.2.6.8 and 6.1.1.4'
O O 0.0106 0.0060 'International Tables Vol C Tables 4.2.6.8 and 6.1.1.4'

loop_
_geom_angle_atom_site_label_1
_geom_angle_atom_site_label_2
_geom_angle_atom_site_label_3
_geom_angle
_geom_angle_site_symmetry_1
_geom_angle_site_symmetry_3
N1 Co N1 180.0 3 .
N1 Co N2 98.16(4) 3 .
N1 Co N2 81.84(4) . .
N1 Co N2 81.84(4) 3 3
N1 Co N2 98.16(4) . 3
N2 Co N2 180.0 . 3
N1 Co N3 89.93(4) 3 .
N1 Co N3 90.07(4) . .
N2 Co N3 86.15(5) . .
N2 Co N3 93.85(5) 3 .
N1 Co N3 90.07(4) 3 3
N1 Co N3 89.93(4) . 3
N2 Co N3 93.85(5) . 3
N2 Co N3 86.15(5) 3 3
N3 Co N3 180.00(2) . 3
N1 O1 B 115.31(9) . .
N2 O2 B 115.37(9) . 3
C2 N1 O1 118.44(10) . .
C2 N1 Co 116.81(8) . .
O1 N1 Co 124.49(8) . .
C3 N2 O2 118.45(10) . .
C3 N2 Co 116.90(8) . .
O2 N2 Co 124.38(8) . .
C5 N3 Co 166.45(10) . .
N1 C2 C3 112.30(10) . .
N1 C2 C1 125.41(11) . .
C3 C2 C1 122.28(11) . .
N2 C3 C2 112.15(10) . .
N2 C3 C4 125.67(11) . .
C2 C3 C4 122.15(11) . .
N3 C5 C6 179.04(13) . .
F1 B F2 112.30(11) . .
F1 B O2 104.90(10) . 3
F2 B O2 109.59(10) . 3
F1 B O1 104.07(10) . .
F2 B O1 109.38(11) . .
O2 B O1 116.48(10) 3 .

loop_
_geom_bond_atom_site_label_1
_geom_bond_atom_site_label_2
_geom_bond_distance
_geom_bond_site_symmetry_2
Co N1 1.8779(11) 3
Co N1 1.8779(11) .
Co N2 1.8784(10) .
Co N2 1.8784(10) 3
Co N3 2.2603(12) .
Co N3 2.2603(12) 3
F1 B 1.3747(16) .
F2 B 1.3868(16) .
O1 N1 1.3645(13) .
O1 B 1.4948(17) .
O2 N2 1.3683(13) .
O2 B 1.4900(16) 3
N1 C2 1.2973(15) .
N2 C3 1.2971(16) .
N3 C5 1.1394(17) .
C1 C2 1.4897(17) .
C2 C3 1.4791(17) .
C3 C4 1.4841(17) .
C5 C6 1.4576(18) .
B O2 1.4900(16) 3
